data_7210298
loop_
_publ_author_name
'Tan, Yan-Xi'
'He, Yan-Ping'
'Zhang, Ying'
'Zheng, Yan-Jun'
'Zhang, Jian'

_publ_section_title
;
 Solvent controlled assembly of four Mn(ii)-2,5-thiophenedicarboxylate
 frameworks with rod-packing architectures and magnetic properties
;
_journal_issue 30
_journal_name_full CrystEngComm
_journal_page_first 6009
_journal_paper_doi 10.1039/c3ce40677f
_journal_volume 15
_journal_year 2013
_chemical_formula_sum 'C24 H25 Mn2 N3 O11 S2'
_chemical_formula_weight 705.47
_chemical_name_systematic
; 
 ? 
;
_space_group_IT_number 2
_symmetry_cell_setting triclinic
_symmetry_space_group_name_Hall '-P 1'
_symmetry_space_group_name_H-M 'P -1'
_atom_sites_solution_hydrogens geom
_atom_sites_solution_primary direct
_atom_sites_solution_secondary difmap
_audit_creation_method SHELXL-97
_cell_angle_alpha 82.238(7)
_cell_angle_beta 86.946(7)
_cell_angle_gamma 88.633(8)
_cell_formula_units_Z 2
_cell_length_a 9.4155(6)
_cell_length_b 9.9399(4)
_cell_length_c 15.3997(8)
_cell_measurement_reflns_used 4325
_cell_measurement_temperature 293(2)
_cell_measurement_theta_max 27.46
_cell_measurement_theta_min 2.31
_cell_volume 1425.81(13)
_computing_cell_refinement 'Bruker XSCANS'
_computing_data_collection 'Bruker XSCANS'
_computing_data_reduction 'Bruker SHELXTL'
_computing_molecular_graphics 'Bruker SHELXTL'
_computing_publication_material 'Bruker SHELXTL'
_computing_structure_refinement 'SHELXL-97 (Sheldrick, 1997)'
_computing_structure_solution 'SHELXS-97 (Sheldrick, 1990)'
_diffrn_ambient_temperature 293(2)
_diffrn_detector_area_resol_mean none
_diffrn_measured_fraction_theta_full 0.986
_diffrn_measured_fraction_theta_max 0.986
_diffrn_measurement_device_type 'Bruker P4'
_diffrn_measurement_method '\w scans'
_diffrn_radiation_monochromator graphite
_diffrn_radiation_source 'fine-focus sealed tube'
_diffrn_radiation_type MoK\a
_diffrn_radiation_wavelength 0.71073
_diffrn_reflns_av_R_equivalents 0.0509
_diffrn_reflns_av_sigmaI/netI 0.1362
_diffrn_reflns_limit_h_max 11
_diffrn_reflns_limit_h_min -12
_diffrn_reflns_limit_k_max 12
_diffrn_reflns_limit_k_min -12
_diffrn_reflns_limit_l_max 19
_diffrn_reflns_limit_l_min -19
_diffrn_reflns_number 12228
_diffrn_reflns_theta_full 27.42
_diffrn_reflns_theta_max 27.42
_diffrn_reflns_theta_min 2.07
_diffrn_standards_decay_% none
_diffrn_standards_interval_count none
_diffrn_standards_interval_time none
_diffrn_standards_number none
_exptl_absorpt_coefficient_mu 1.096
_exptl_absorpt_correction_type none
_exptl_absorpt_process_details none
_exptl_crystal_colour yellow
_exptl_crystal_density_diffrn 1.643
_exptl_crystal_density_method 'not measured'
_exptl_crystal_description block
_exptl_crystal_F_000 720
_exptl_crystal_size_max 0.27
_exptl_crystal_size_mid 0.25
_exptl_crystal_size_min 0.18
_refine_diff_density_max 1.139
_refine_diff_density_min -0.866
_refine_diff_density_rms 0.146
_refine_ls_extinction_method none
_refine_ls_goodness_of_fit_ref 0.933
_refine_ls_hydrogen_treatment none
_refine_ls_matrix_type full
_refine_ls_number_parameters 374
_refine_ls_number_reflns 6400
_refine_ls_number_restraints 0
_refine_ls_restrained_S_all 0.933
_refine_ls_R_factor_all 0.0802
_refine_ls_R_factor_gt 0.0563
_refine_ls_shift/su_max 0.019
_refine_ls_shift/su_mean 0.002
_refine_ls_structure_factor_coef Fsqd
_refine_ls_weighting_details 'calc w=1/[\s^2^(Fo^2^)+(0.0733P)^2^+0.0000P] where P=(Fo^2^+2Fc^2^)/3'
_refine_ls_weighting_scheme calc
_refine_ls_wR_factor_gt 0.1467
_refine_ls_wR_factor_ref 0.1746
_reflns_number_gt 3271
_reflns_number_total 6400
_reflns_threshold_expression >2sigma(I)
_cod_data_source_file c3ce40677f.txt
_cod_data_source_block 1_CCDC_934687
_cod_depositor_comments
;
The following automatic conversions were performed:

'_symmetry_cell_setting' value 'Triclinic' changed to 'triclinic'
according to /home/saulius/struct/CIF-dictionaries/cif_core.dic
dictionary named 'cif_core.dic' version 2.4.2 from 2011-04-26.

Automatic conversion script
Id: cif_fix_values 1891 2012-01-12 08:04:46Z andrius 
;
_cod_original_sg_symbol_H-M P-1
_cod_database_code 7210298

loop_
_symmetry_equiv_pos_as_xyz
'x, y, z'
'-x, -y, -z'

loop_
_atom_site_label
_atom_site_type_symbol
_atom_site_fract_x
_atom_site_fract_y
_atom_site_fract_z
_atom_site_U_iso_or_equiv
_atom_site_adp_type
_atom_site_occupancy
_atom_site_symmetry_multiplicity
_atom_site_calc_flag
_atom_site_refinement_flags
Mn1 Mn 0.46329(7) 0.28618(7) 0.26264(5) 0.0239(2) Uani 1 1 d .
Mn2 Mn 0.06270(7) 0.30354(7) 0.24542(5) 0.0233(2) Uani 1 1 d .
S1 S -0.32074(13) 0.54346(15) 0.45425(9) 0.0353(4) Uani 1 1 d .
S2 S 0.15332(12) 0.79948(12) 0.22760(9) 0.0284(3) Uani 1 1 d .
O1 O 0.0394(4) 0.3131(4) 0.1032(2) 0.0369(9) Uani 1 1 d .
O2 O 0.5567(4) 0.2595(4) 0.1326(2) 0.0444(11) Uani 1 1 d .
O3 O -0.3514(3) 0.6839(4) 0.6140(2) 0.0377(10) Uani 1 1 d .
O4 O 0.2860(3) 1.1693(3) 0.2264(2) 0.0304(8) Uani 1 1 d .
O5 O 0.5821(4) 0.1073(4) 0.3270(3) 0.0415(10) Uani 1 1 d .
O6 O 0.1432(4) 0.5048(3) 0.2212(2) 0.0366(10) Uani 1 1 d .
O7 O -0.1545(3) 0.3451(4) 0.2700(2) 0.0315(9) Uani 1 1 d .
O8 O 0.3783(4) 0.4714(3) 0.1953(2) 0.0330(9) Uani 1 1 d .
O9 O 0.0711(3) 1.0821(3) 0.2473(2) 0.0311(8) Uani 1 1 d .
O10 O -0.1192(3) 0.7222(4) 0.6209(2) 0.0310(8) Uani 1 1 d .
O11 O -0.3770(3) 0.4061(4) 0.3023(2) 0.0354(9) Uani 1 1 d .
C10 C 0.6713(10) 0.1434(10) 0.0192(7) 0.111(3) Uiso 1 1 d .
H10A H 0.5829 0.1131 -0.0007 0.134 Uiso 1 1 calc R
H10B H 0.7021 0.2226 -0.0207 0.134 Uiso 1 1 calc R
C11 C 0.0808(6) 0.3421(6) -0.0559(4) 0.0445(15) Uani 1 1 d .
H11A H 0.0043 0.4076 -0.0686 0.053 Uiso 1 1 calc R
H11B H 0.0509 0.2538 -0.0674 0.053 Uiso 1 1 calc R
N3 N 0.6003(5) 0.1728(6) 0.4625(3) 0.0520(14) Uani 1 1 d .
H3A H 0.5308 0.2305 0.4570 0.062 Uiso 1 1 calc R
C1 C 0.7988(10) 0.0545(9) 0.5139(6) 0.103(4) Uani 1 1 d .
H1B H 0.8891 0.1007 0.5088 0.124 Uiso 1 1 calc R
H1C H 0.8053 -0.0242 0.5583 0.124 Uiso 1 1 calc R
C2 C 0.7669(8) 0.0098(7) 0.4260(5) 0.072(2) Uani 1 1 d .
H2B H 0.8466 0.0262 0.3836 0.086 Uiso 1 1 calc R
H2C H 0.7429 -0.0855 0.4326 0.086 Uiso 1 1 calc R
C3 C 0.8442(7) 0.0271(7) 0.1087(5) 0.060(2) Uani 1 1 d .
H3B H 0.8484 -0.0658 0.1375 0.073 Uiso 1 1 calc R
H3C H 0.9384 0.0657 0.1041 0.073 Uiso 1 1 calc R
C4 C 0.6788(7) 0.1507(9) 0.5408(5) 0.082(3) Uani 1 1 d .
H4A H 0.6208 0.1084 0.5905 0.098 Uiso 1 1 calc R
H4B H 0.7162 0.2349 0.5548 0.098 Uiso 1 1 calc R
C5 C 0.7774(9) 0.0374(8) 0.0187(5) 0.081(3) Uani 1 1 d .
H5A H 0.8487 0.0600 -0.0284 0.097 Uiso 1 1 calc R
H5B H 0.7345 -0.0478 0.0113 0.097 Uiso 1 1 calc R
C6 C 0.2151(9) 0.3850(10) -0.1098(5) 0.087(3) Uani 1 1 d .
H6A H 0.2403 0.3200 -0.1500 0.104 Uiso 1 1 calc R
H6B H 0.2007 0.4733 -0.1439 0.104 Uiso 1 1 calc R
C7 C 0.6401(6) 0.1002(6) 0.3999(4) 0.0391(14) Uani 1 1 d .
C8 C 0.3288(7) 0.3912(8) -0.0495(4) 0.066(2) Uani 1 1 d .
H8A H 0.4018 0.3228 -0.0573 0.080 Uiso 1 1 calc R
H8B H 0.3719 0.4800 -0.0585 0.080 Uiso 1 1 calc R
C9 C 0.1226(6) 0.3367(5) 0.0381(4) 0.0338(12) Uani 1 1 d .
N1 N 0.7393(5) 0.1104(6) 0.1529(4) 0.0671(19) Uani 1 1 d .
H1A H 0.7401 0.1121 0.2086 0.080 Uiso 1 1 calc R
N2 N 0.2576(5) 0.3652(6) 0.0372(3) 0.0501(14) Uani 1 1 d .
H2A H 0.3012 0.3684 0.0846 0.060 Uiso 1 1 calc R
C12 C 0.6482(6) 0.1793(6) 0.1078(4) 0.0386(14) Uani 1 1 d .
C13 C -0.1988(4) 0.5050(5) 0.3719(3) 0.0232(10) Uani 1 1 d .
C14 C 0.4035(5) 0.8910(5) 0.2249(4) 0.0305(12) Uani 1 1 d .
H14A H 0.4792 0.9492 0.2258 0.037 Uiso 1 1 calc R
C15 C -0.1949(5) 0.6314(5) 0.4992(3) 0.0256(11) Uani 1 1 d .
C16 C 0.2962(5) 0.6889(5) 0.2186(3) 0.0255(11) Uani 1 1 d .
C17 C -0.2444(5) 0.4100(5) 0.3112(3) 0.0249(11) Uani 1 1 d .
C18 C 0.2632(5) 0.9319(5) 0.2291(3) 0.0246(10) Uani 1 1 d .
C19 C -0.2233(5) 0.6839(5) 0.5846(3) 0.0278(11) Uani 1 1 d .
C20 C -0.0724(5) 0.6367(5) 0.4493(3) 0.0338(13) Uani 1 1 d .
H20A H 0.0061 0.6848 0.4614 0.041 Uiso 1 1 calc R
C21 C 0.4197(5) 0.7554(5) 0.2191(4) 0.0315(12) Uani 1 1 d .
H21A H 0.5083 0.7125 0.2159 0.038 Uiso 1 1 calc R
C22 C 0.2700(5) 0.5422(5) 0.2126(3) 0.0227(10) Uani 1 1 d .
C23 C 0.2046(6) 1.0700(5) 0.2352(3) 0.0288(11) Uani 1 1 d .
C24 C -0.0737(5) 0.5636(5) 0.3777(3) 0.0326(13) Uani 1 1 d .
H24A H 0.0039 0.5566 0.3385 0.039 Uiso 1 1 calc R

loop_
_atom_site_aniso_label
_atom_site_aniso_U_11
_atom_site_aniso_U_22
_atom_site_aniso_U_33
_atom_site_aniso_U_23
_atom_site_aniso_U_13
_atom_site_aniso_U_12
Mn1 0.0226(4) 0.0246(4) 0.0259(4) -0.0082(3) -0.0013(3) 0.0008(3)
Mn2 0.0246(4) 0.0199(4) 0.0262(4) -0.0067(3) -0.0001(3) -0.0010(3)
S1 0.0219(6) 0.0519(10) 0.0358(8) -0.0205(7) 0.0057(5) -0.0083(6)
S2 0.0241(6) 0.0183(7) 0.0438(8) -0.0076(6) -0.0019(5) 0.0003(5)
O1 0.039(2) 0.042(2) 0.030(2) -0.0069(19) -0.0021(16) 0.0014(17)
O2 0.034(2) 0.065(3) 0.035(2) -0.011(2) -0.0008(17) 0.020(2)
O3 0.0200(17) 0.063(3) 0.034(2) -0.021(2) 0.0021(15) 0.0039(17)
O4 0.035(2) 0.0172(18) 0.041(2) -0.0100(16) -0.0049(15) -0.0066(15)
O5 0.059(3) 0.032(2) 0.033(2) -0.0002(18) -0.0085(18) 0.0037(18)
O6 0.043(2) 0.0197(19) 0.047(2) -0.0095(18) 0.0157(17) -0.0143(16)
O7 0.0248(18) 0.038(2) 0.035(2) -0.0174(18) -0.0002(15) -0.0019(15)
O8 0.039(2) 0.0175(19) 0.043(2) -0.0058(17) 0.0014(16) -0.0013(15)
O9 0.0224(18) 0.026(2) 0.047(2) -0.0103(17) -0.0036(15) 0.0060(14)
O10 0.0250(18) 0.037(2) 0.033(2) -0.0131(17) -0.0064(14) 0.0043(15)
O11 0.0146(16) 0.045(2) 0.050(2) -0.018(2) -0.0063(15) 0.0009(15)
C11 0.051(4) 0.047(4) 0.038(4) -0.013(3) -0.011(3) 0.016(3)
N3 0.062(4) 0.066(4) 0.028(3) -0.007(3) -0.007(2) 0.005(3)
C1 0.107(7) 0.084(6) 0.130(9) -0.032(6) -0.090(6) 0.052(6)
C2 0.072(5) 0.052(5) 0.086(6) 0.017(4) -0.023(4) 0.010(4)
C3 0.043(4) 0.065(5) 0.080(6) -0.038(4) -0.009(3) 0.019(3)
C4 0.060(5) 0.141(8) 0.040(4) 0.013(5) -0.026(3) -0.013(5)
C5 0.102(6) 0.073(6) 0.073(6) -0.036(5) -0.008(5) 0.046(5)
C6 0.099(7) 0.132(8) 0.026(4) 0.003(5) 0.005(4) -0.016(6)
C7 0.031(3) 0.037(3) 0.046(4) 0.004(3) -0.004(2) 0.000(2)
C8 0.061(5) 0.094(6) 0.039(4) 0.001(4) 0.014(3) -0.007(4)
C9 0.051(3) 0.023(3) 0.029(3) -0.006(2) -0.002(2) -0.001(2)
N1 0.049(3) 0.111(5) 0.050(4) -0.044(4) -0.020(3) 0.043(3)
N2 0.030(3) 0.088(4) 0.033(3) -0.012(3) -0.004(2) 0.006(3)
C12 0.056(4) 0.033(3) 0.028(3) -0.012(3) 0.009(3) -0.003(3)
C13 0.015(2) 0.028(3) 0.027(3) -0.008(2) 0.0012(18) 0.0053(19)
C14 0.023(2) 0.023(3) 0.047(3) -0.010(3) -0.002(2) -0.001(2)
C15 0.022(2) 0.029(3) 0.027(3) -0.011(2) 0.0006(19) 0.003(2)
C16 0.022(2) 0.026(3) 0.027(3) -0.003(2) 0.0027(19) 0.004(2)
C17 0.019(2) 0.031(3) 0.024(3) -0.004(2) 0.0004(18) -0.002(2)
C18 0.028(2) 0.019(3) 0.028(3) -0.005(2) -0.0031(19) -0.004(2)
C19 0.033(3) 0.026(3) 0.024(3) -0.003(2) -0.001(2) 0.002(2)
C20 0.029(3) 0.041(3) 0.034(3) -0.015(3) 0.003(2) -0.014(2)
C21 0.029(3) 0.024(3) 0.042(3) -0.011(2) 0.001(2) -0.002(2)
C22 0.020(2) 0.019(3) 0.029(3) -0.006(2) -0.0009(18) 0.0064(19)
C23 0.049(3) 0.022(3) 0.017(3) -0.003(2) -0.005(2) -0.004(2)
C24 0.036(3) 0.034(3) 0.030(3) -0.015(3) 0.011(2) -0.016(2)

loop_
_atom_type_symbol
_atom_type_description
_atom_type_scat_dispersion_real
_atom_type_scat_dispersion_imag
_atom_type_scat_source
C C 0.0033 0.0016 'International Tables Vol C Tables 4.2.6.8 and 6.1.1.4'
H H 0.0000 0.0000 'International Tables Vol C Tables 4.2.6.8 and 6.1.1.4'
N N 0.0061 0.0033 'International Tables Vol C Tables 4.2.6.8 and 6.1.1.4'
O O 0.0106 0.0060 'International Tables Vol C Tables 4.2.6.8 and 6.1.1.4'
S S 0.1246 0.1234 'International Tables Vol C Tables 4.2.6.8 and 6.1.1.4'
Mn Mn 0.3368 0.7283 'International Tables Vol C Tables 4.2.6.8 and 6.1.1.4'

loop_
_geom_angle_atom_site_label_1
_geom_angle_atom_site_label_2
_geom_angle_atom_site_label_3
_geom_angle
_geom_angle_site_symmetry_1
_geom_angle_site_symmetry_3
O11 Mn1 O8 86.47(14) 1_655 .
O11 Mn1 O3 85.48(13) 1_655 2_566
O8 Mn1 O3 92.74(14) . 2_566
O11 Mn1 O2 98.43(14) 1_655 .
O8 Mn1 O2 83.85(14) . .
O3 Mn1 O2 174.62(13) 2_566 .
O11 Mn1 O4 175.97(12) 1_655 1_545
O8 Mn1 O4 91.65(13) . 1_545
O3 Mn1 O4 91.06(13) 2_566 1_545
O2 Mn1 O4 84.90(14) . 1_545
O11 Mn1 O5 86.77(14) 1_655 .
O8 Mn1 O5 171.68(14) . .
O3 Mn1 O5 91.55(15) 2_566 .
O2 Mn1 O5 92.36(14) . .
O4 Mn1 O5 95.39(14) 1_545 .
O7 Mn2 O10 96.53(13) . 2_566
O7 Mn2 O6 100.51(14) . .
O10 Mn2 O6 92.67(14) 2_566 .
O7 Mn2 O9 103.31(13) . 1_545
O10 Mn2 O9 89.60(14) 2_566 1_545
O6 Mn2 O9 155.64(13) . 1_545
O7 Mn2 O1 92.85(13) . .
O10 Mn2 O1 170.26(13) 2_566 .
O6 Mn2 O1 88.17(14) . .
O9 Mn2 O1 85.69(14) 1_545 .
O7 Mn2 O4 159.12(13) . 1_545
O10 Mn2 O4 82.54(12) 2_566 1_545
O6 Mn2 O4 100.37(12) . 1_545
O9 Mn2 O4 55.90(11) 1_545 1_545
O1 Mn2 O4 87.76(12) . 1_545
C15 S1 C13 91.2(2) . .
C18 S2 C16 91.5(2) . .
C9 O1 Mn2 133.8(4) . .
C12 O2 Mn1 132.4(4) . .
C19 O3 Mn1 136.3(3) . 2_566
C23 O4 Mn1 154.2(4) . 1_565
C23 O4 Mn2 84.2(3) . 1_565
Mn1 O4 Mn2 108.05(12) 1_565 1_565
C7 O5 Mn1 125.6(3) . .
C22 O6 Mn2 128.8(3) . .
C17 O7 Mn2 146.1(3) . .
C22 O8 Mn1 131.4(3) . .
C23 O9 Mn2 97.2(3) . 1_565
C19 O10 Mn2 132.1(3) . 2_566
C17 O11 Mn1 142.7(3) . 1_455
C5 C10 C12 109.8(8) . .
C5 C10 H10A 109.7 . .
C12 C10 H10A 109.7 . .
C5 C10 H10B 109.7 . .
C12 C10 H10B 109.7 . .
H10A C10 H10B 108.2 . .
C9 C11 C6 104.0(5) . .
C9 C11 H11A 110.9 . .
C6 C11 H11A 110.9 . .
C9 C11 H11B 110.9 . .
C6 C11 H11B 110.9 . .
H11A C11 H11B 109.0 . .
C7 N3 C4 116.6(6) . .
C7 N3 H3A 121.7 . .
C4 N3 H3A 121.7 . .
C2 C1 C4 109.0(6) . .
C2 C1 H1B 109.9 . .
C4 C1 H1B 109.9 . .
C2 C1 H1C 109.9 . .
C4 C1 H1C 109.9 . .
H1B C1 H1C 108.3 . .
C7 C2 C1 101.5(6) . .
C7 C2 H2B 111.5 . .
C1 C2 H2B 111.5 . .
C7 C2 H2C 111.5 . .
C1 C2 H2C 111.5 . .
H2B C2 H2C 109.3 . .
N1 C3 C5 98.9(5) . .
N1 C3 H3B 112.0 . .
C5 C3 H3B 112.0 . .
N1 C3 H3C 112.0 . .
C5 C3 H3C 112.0 . .
H3B C3 H3C 109.7 . .
N3 C4 C1 101.4(6) . .
N3 C4 H4A 111.5 . .
C1 C4 H4A 111.5 . .
N3 C4 H4B 111.5 . .
C1 C4 H4B 111.5 . .
H4A C4 H4B 109.3 . .
C10 C5 C3 105.4(6) . .
C10 C5 H5A 110.7 . .
C3 C5 H5A 110.7 . .
C10 C5 H5B 110.7 . .
C3 C5 H5B 110.7 . .
H5A C5 H5B 108.8 . .
C8 C6 C11 108.0(6) . .
C8 C6 H6A 110.1 . .
C11 C6 H6A 110.1 . .
C8 C6 H6B 110.1 . .
C11 C6 H6B 110.1 . .
H6A C6 H6B 108.4 . .
O5 C7 N3 124.5(5) . .
O5 C7 C2 124.8(6) . .
N3 C7 C2 110.7(6) . .
N2 C8 C6 104.2(5) . .
N2 C8 H8A 110.9 . .
C6 C8 H8A 110.9 . .
N2 C8 H8B 110.9 . .
C6 C8 H8B 110.9 . .
H8A C8 H8B 108.9 . .
O1 C9 N2 127.2(5) . .
O1 C9 C11 124.5(5) . .
N2 C9 C11 108.3(5) . .
C12 N1 C3 118.8(6) . .
C12 N1 H1A 120.6 . .
C3 N1 H1A 120.6 . .
C9 N2 C8 115.3(5) . .
C9 N2 H2A 122.4 . .
C8 N2 H2A 122.4 . .
O2 C12 N1 128.0(5) . .
O2 C12 C10 126.6(7) . .
N1 C12 C10 105.5(6) . .
C24 C13 C17 131.0(4) . .
C24 C13 S1 111.2(3) . .
C17 C13 S1 117.7(3) . .
C21 C14 C18 112.6(4) . .
C21 C14 H14A 123.7 . .
C18 C14 H14A 123.7 . .
C20 C15 C19 127.8(4) . .
C20 C15 S1 110.6(4) . .
C19 C15 S1 121.5(3) . .
C21 C16 C22 130.3(4) . .
C21 C16 S2 110.2(4) . .
C22 C16 S2 119.5(3) . .
O7 C17 O11 123.6(4) . .
O7 C17 C13 120.8(4) . .
O11 C17 C13 115.5(4) . .
C14 C18 C23 128.1(4) . .
C14 C18 S2 111.3(3) . .
C23 C18 S2 120.6(4) . .
O10 C19 O3 126.2(4) . .
O10 C19 C15 117.3(4) . .
O3 C19 C15 116.5(4) . .
C15 C20 C24 114.2(4) . .
C15 C20 H20A 122.9 . .
C24 C20 H20A 122.9 . .
C16 C21 C14 114.4(5) . .
C16 C21 H21A 122.8 . .
C14 C21 H21A 122.8 . .
O6 C22 O8 127.1(4) . .
O6 C22 C16 116.9(4) . .
O8 C22 C16 115.9(4) . .
O4 C23 O9 122.7(5) . .
O4 C23 C18 120.0(5) . .
O9 C23 C18 117.3(4) . .
C13 C24 C20 112.6(4) . .
C13 C24 H24A 123.7 . .
C20 C24 H24A 123.7 . .

loop_
_geom_bond_atom_site_label_1
_geom_bond_atom_site_label_2
_geom_bond_distance
_geom_bond_site_symmetry_2
Mn1 O11 2.106(3) 1_655
Mn1 O8 2.146(4) .
Mn1 O3 2.176(3) 2_566
Mn1 O2 2.190(4) .
Mn1 O4 2.194(3) 1_545
Mn1 O5 2.224(4) .
Mn2 O7 2.101(3) .
Mn2 O10 2.134(4) 2_566
Mn2 O6 2.135(3) .
Mn2 O9 2.197(3) 1_545
Mn2 O1 2.201(4) .
Mn2 O4 2.488(3) 1_545
S1 C15 1.717(5) .
S1 C13 1.740(4) .
S2 C18 1.697(5) .
S2 C16 1.729(5) .
O1 C9 1.240(6) .
O2 C12 1.240(6) .
O3 C19 1.266(5) .
O3 Mn1 2.176(3) 2_566
O4 C23 1.253(6) .
O4 Mn1 2.194(3) 1_565
O4 Mn2 2.488(3) 1_565
O5 C7 1.266(7) .
O6 C22 1.254(5) .
O7 C17 1.251(5) .
O8 C22 1.262(5) .
O9 C23 1.266(6) .
O9 Mn2 2.197(3) 1_565
O10 C19 1.245(6) .
O10 Mn2 2.134(4) 2_566
O11 C17 1.265(5) .
O11 Mn1 2.106(3) 1_455
C10 C5 1.435(11) .
C10 C12 1.461(10) .
C10 H10A 0.9700 .
C10 H10B 0.9700 .
C11 C9 1.513(7) .
C11 C6 1.513(9) .
C11 H11A 0.9700 .
C11 H11B 0.9700 .
N3 C7 1.315(7) .
N3 C4 1.436(7) .
N3 H3A 0.8600 .
C1 C2 1.528(10) .
C1 C4 1.539(10) .
C1 H1B 0.9700 .
C1 H1C 0.9700 .
C2 C7 1.516(8) .
C2 H2B 0.9700 .
C2 H2C 0.9700 .
C3 N1 1.472(7) .
C3 C5 1.541(9) .
C3 H3B 0.9700 .
C3 H3C 0.9700 .
C4 H4A 0.9700 .
C4 H4B 0.9700 .
C5 H5A 0.9700 .
C5 H5B 0.9700 .
C6 C8 1.462(9) .
C6 H6A 0.9700 .
C6 H6B 0.9700 .
C8 N2 1.456(7) .
C8 H8A 0.9700 .
C8 H8B 0.9700 .
C9 N2 1.308(7) .
N1 C12 1.263(8) .
N1 H1A 0.8600 .
N2 H2A 0.8600 .
C13 C24 1.339(6) .
C13 C17 1.501(6) .
C14 C21 1.366(6) .
C14 C18 1.373(6) .
C14 H14A 0.9300 .
C15 C20 1.350(6) .
C15 C19 1.489(6) .
C16 C21 1.351(6) .
C16 C22 1.501(6) .
C18 C23 1.480(7) .
C20 C24 1.400(6) .
C20 H20A 0.9300 .
C21 H21A 0.9300 .
C24 H24A 0.9300 .
